data_2208219
loop_
_publ_author_name
'Xian-Wu Dong'
'Wei Li'
'Hai-Yan Liu'
'Jian-Fang Ma'

_publ_section_title
;
 Di-\m-chloro-bis[bis(3-methylisoquinoline-\k<i>N</i>)silver(I)]
;
_journal_coeditor_code XU6093
_journal_issue 2
_journal_name_full 'Acta Crystallographica Section E'
_journal_page_first m302
_journal_page_last m303
_journal_paper_doi 10.1107/S1600536806001048
_journal_volume 62
_journal_year 2006
_chemical_formula_iupac '[Ag2 Cl2 (C10 H9 N)4]'
_chemical_formula_moiety 'C40 H36 Ag2 Cl2 N4'
_chemical_formula_sum 'C40 H36 Ag2 Cl2 N4'
_chemical_formula_weight 859.37
_chemical_name_systematic
;
Di-\m-chloro-bis[bis(3-methylisoquinoline-\kN)silver(I)]
;
_space_group_IT_number 15
_symmetry_cell_setting monoclinic
_symmetry_space_group_name_Hall '-C 2yc'
_symmetry_space_group_name_H-M 'C 1 2/c 1'
_atom_sites_solution_hydrogens geom
_atom_sites_solution_primary direct
_atom_sites_solution_secondary difmap
_audit_creation_method SHELXL-97
_cell_angle_alpha 90
_cell_angle_beta 126.328(5)
_cell_angle_gamma 90
_cell_formula_units_Z 4
_cell_length_a 24.760(5)
_cell_length_b 10.963(5)
_cell_length_c 16.881(5)
_cell_measurement_reflns_used 11437
_cell_measurement_temperature 291(2)
_cell_measurement_theta_max 27.5
_cell_measurement_theta_min 2.1
_cell_volume 3692(2)
_computing_cell_refinement PROCESS-AUTO
_computing_data_collection 'PROCESS-AUTO (Rigaku, 1998)'
_computing_data_reduction PROCESS-AUTO
_computing_molecular_graphics 'SHELXTL-Plus (Sheldrick, 1990)'
_computing_publication_material SHELXL97
_computing_structure_refinement 'SHELXL97 (Sheldrick, 1997)'
_computing_structure_solution 'SHELXS97 (Sheldrick, 1997)'
_diffrn_ambient_temperature 292(2)
_diffrn_detector_area_resol_mean 10.0
_diffrn_measured_fraction_theta_full 1.00
_diffrn_measured_fraction_theta_max 1.00
_diffrn_measurement_device_type 'Rigaku R-AXIS RAPID'
_diffrn_measurement_method \w
_diffrn_radiation_monochromator graphite
_diffrn_radiation_source rotor-target
_diffrn_radiation_type MoK\a
_diffrn_radiation_wavelength 0.71069
_diffrn_reflns_av_R_equivalents 0.037
_diffrn_reflns_av_sigmaI/netI 0.044
_diffrn_reflns_limit_h_max 25
_diffrn_reflns_limit_h_min -32
_diffrn_reflns_limit_k_max 14
_diffrn_reflns_limit_k_min -14
_diffrn_reflns_limit_l_max 21
_diffrn_reflns_limit_l_min -21
_diffrn_reflns_number 17327
_diffrn_reflns_theta_full 25.0
_diffrn_reflns_theta_max 27.5
_diffrn_reflns_theta_min 2.0
_diffrn_standards_interval_count 0
_diffrn_standards_interval_time 0
_diffrn_standards_number 0
_exptl_absorpt_coefficient_mu 1.239
_exptl_absorpt_correction_T_max 0.776
_exptl_absorpt_correction_T_min 0.711
_exptl_absorpt_correction_type multi-scan
_exptl_absorpt_process_details '(ABSCOR; Higashi, 1995)'
_exptl_crystal_colour colorless
_exptl_crystal_density_diffrn 1.546
_exptl_crystal_density_method 'not measured'
_exptl_crystal_description block
_exptl_crystal_F_000 1728
_exptl_crystal_size_max 0.27
_exptl_crystal_size_mid 0.22
_exptl_crystal_size_min 0.21
_refine_diff_density_max 0.52
_refine_diff_density_min -0.81
_refine_ls_extinction_method none
_refine_ls_goodness_of_fit_ref 0.876
_refine_ls_hydrogen_treatment constr
_refine_ls_matrix_type full
_refine_ls_number_parameters 219
_refine_ls_number_reflns 4228
_refine_ls_number_restraints 0
_refine_ls_restrained_S_all 0.876
_refine_ls_R_factor_all 0.060
_refine_ls_R_factor_gt 0.031
_refine_ls_shift/su_max 0.002
_refine_ls_shift/su_mean 0.000
_refine_ls_structure_factor_coef Fsqd
_refine_ls_weighting_details 'calc w = 1/[\s^2^(Fo^2^)+(0.0537P)^2^] where P = (Fo^2^+2Fc^2^)/3'
_refine_ls_weighting_scheme calc
_refine_ls_wR_factor_gt 0.073
_refine_ls_wR_factor_ref 0.096
_reflns_number_gt 2635
_reflns_number_total 4228
_reflns_threshold_expression I>2\s(I)
_cod_data_source_file xu6093.cif
_cod_data_source_block I
_cod_depositor_comments
;
The following automatic conversions were performed:
'_symmetry_cell_setting' value 'Monoclinic' changed to 'monoclinic'
according to '/home/saulius/struct/CIF-dictionaries/cif_core.dic'
dictionary named 'cif_core.dic' version 2.4.1 from 2010-06-29.

Automatic conversion script
Id: cif_fix_enum 1527 2010-12-29 10:47:43Z saulius 

The following automatic conversions were performed:

'_symmetry_cell_setting' value 'Monoclinic' changed to 'monoclinic'
according to /home/saulius/struct/CIF-dictionaries/cif_core.dic
dictionary named 'cif_core.dic' version 2.4.1 from 2010-06-29.

Automatic conversion script
Id: cif_fix_values 1715 2011-07-08 13:25:40Z adriana 
;
_cod_original_sg_symbol_H-M 'C 2/c'
_cod_database_code 2208219
_cod_database_fobs_code 2208219

loop_
_symmetry_equiv_pos_as_xyz
'x, y, z'
'-x, y, -z+1/2'
'x+1/2, y+1/2, z'
'-x+1/2, y+1/2, -z+1/2'
'-x, -y, -z'
'x, -y, z-1/2'
'-x+1/2, -y+1/2, -z'
'x+1/2, -y+1/2, z-1/2'

loop_
_atom_site_label
_atom_site_fract_x
_atom_site_fract_y
_atom_site_fract_z
_atom_site_U_iso_or_equiv
_atom_site_adp_type
_atom_site_calc_flag
_atom_site_refinement_flags
_atom_site_occupancy
_atom_site_type_symbol
Ag1 0.924643(14) 0.30581(2) 0.70188(2) 0.07698(13) Uani d . 1 Ag
C1 0.89290(14) 0.0206(3) 0.7132(2) 0.0575(7) Uani d . 1 C
C2 0.89658(14) -0.1028(3) 0.7054(2) 0.0582(7) Uani d . 1 C
H2 0.8862 -0.1550 0.7380 0.070 Uiso calc R 1 H
C3 0.91592(13) -0.1517(2) 0.6487(2) 0.0514(7) Uani d . 1 C
C4 0.92333(17) -0.2780(3) 0.6397(3) 0.0696(9) Uani d . 1 C
H4 0.9140 -0.3343 0.6713 0.084 Uiso calc R 1 H
C5 0.94385(18) -0.3175(3) 0.5856(3) 0.0809(10) Uani d . 1 C
H5 0.9492 -0.4008 0.5817 0.097 Uiso calc R 1 H
C6 0.95712(17) -0.2364(3) 0.5358(3) 0.0791(10) Uani d . 1 C
H6 0.9707 -0.2654 0.4984 0.095 Uiso calc R 1 H
C7 0.95008(15) -0.1143(3) 0.5420(2) 0.0667(8) Uani d . 1 C
H7 0.9585 -0.0599 0.5082 0.080 Uiso calc R 1 H
C8 0.93013(13) -0.0697(2) 0.5992(2) 0.0493(6) Uani d . 1 C
C9 0.92444(14) 0.0560(2) 0.6118(2) 0.0556(7) Uani d . 1 C
H9 0.9334 0.1110 0.5790 0.067 Uiso calc R 1 H
C11 0.8736(2) 0.0773(4) 0.7739(3) 0.0910(12) Uani d . 1 C
H11A 0.9089 0.1306 0.8219 0.136 Uiso calc R 1 H
H11B 0.8667 0.0145 0.8065 0.136 Uiso calc R 1 H
H11C 0.8331 0.1233 0.7320 0.136 Uiso calc R 1 H
C13 0.86579(14) 0.5146(3) 0.7584(2) 0.0548(7) Uani d . 1 C
H13 0.9022 0.4883 0.8198 0.066 Uiso calc R 1 H
C14 0.82878(14) 0.6140(3) 0.7549(2) 0.0534(7) Uani d . 1 C
C15 0.84491(18) 0.6753(3) 0.8404(3) 0.0716(9) Uani d . 1 C
H15 0.8810 0.6497 0.9024 0.086 Uiso calc R 1 H
C16 0.8067(2) 0.7725(4) 0.8303(4) 0.0913(12) Uani d . 1 C
H16 0.8173 0.8141 0.8859 0.110 Uiso calc R 1 H
C17 0.7525(2) 0.8097(4) 0.7381(5) 0.0992(14) Uani d . 1 C
H17 0.7269 0.8753 0.7331 0.119 Uiso calc R 1 H
C18 0.73570(18) 0.7534(4) 0.6551(4) 0.0889(11) Uani d . 1 C
H18 0.6993 0.7810 0.5940 0.107 Uiso calc R 1 H
C19 0.77360(14) 0.6527(3) 0.6614(3) 0.0630(8) Uani d . 1 C
C20 0.76057(14) 0.5895(3) 0.5797(2) 0.0733(9) Uani d . 1 C
H20 0.7245 0.6131 0.5170 0.088 Uiso calc R 1 H
C21 0.79948(15) 0.4945(3) 0.5901(2) 0.0657(8) Uani d . 1 C
C22 0.7884(2) 0.4254(4) 0.5043(3) 0.1032(13) Uani d . 1 C
H22A 0.8259 0.4381 0.5021 0.155 Uiso calc R 1 H
H22B 0.7482 0.4541 0.4443 0.155 Uiso calc R 1 H
H22C 0.7841 0.3399 0.5119 0.155 Uiso calc R 1 H
N1 0.85255(11) 0.4563(2) 0.68088(18) 0.0556(6) Uani d . 1 N
N2 0.90750(11) 0.1003(2) 0.66593(18) 0.0559(6) Uani d . 1 N
Cl 1.02016(4) 0.34900(7) 0.89130(6) 0.0626(2) Uani d . 1 Cl

loop_
_atom_site_aniso_label
_atom_site_aniso_U_11
_atom_site_aniso_U_22
_atom_site_aniso_U_33
_atom_site_aniso_U_12
_atom_site_aniso_U_13
_atom_site_aniso_U_23
Ag1 0.0886(2) 0.05781(17) 0.0895(2) 0.00676(12) 0.05550(18) -0.01013(12)
C1 0.0527(16) 0.0663(18) 0.0553(17) -0.0098(14) 0.0330(14) -0.0095(14)
C2 0.0563(17) 0.0606(18) 0.0576(18) -0.0122(14) 0.0336(15) 0.0037(14)
C3 0.0412(13) 0.0462(14) 0.0550(17) -0.0042(12) 0.0221(13) 0.0023(12)
C4 0.0664(19) 0.0499(16) 0.076(2) -0.0069(15) 0.0334(18) 0.0034(15)
C5 0.074(2) 0.0536(19) 0.095(3) 0.0063(17) 0.039(2) -0.0074(18)
C6 0.074(2) 0.073(2) 0.094(3) -0.0008(18) 0.052(2) -0.021(2)
C7 0.074(2) 0.0618(19) 0.077(2) -0.0095(16) 0.0513(18) -0.0083(16)
C8 0.0451(14) 0.0467(14) 0.0546(16) -0.0044(12) 0.0287(13) -0.0025(12)
C9 0.0623(17) 0.0462(15) 0.0610(18) -0.0057(13) 0.0380(16) 0.0019(13)
C11 0.108(3) 0.106(3) 0.089(3) -0.029(2) 0.075(3) -0.031(2)
C13 0.0517(16) 0.0585(17) 0.0581(18) 0.0037(13) 0.0347(15) 0.0110(14)
C14 0.0525(16) 0.0543(16) 0.0672(19) -0.0012(13) 0.0430(15) 0.0045(13)
C15 0.081(2) 0.076(2) 0.078(2) 0.0013(18) 0.059(2) -0.0006(17)
C16 0.116(3) 0.083(2) 0.126(4) -0.002(2) 0.100(3) -0.015(2)
C17 0.093(3) 0.082(3) 0.157(5) 0.024(2) 0.093(3) 0.007(3)
C18 0.063(2) 0.085(2) 0.120(3) 0.023(2) 0.055(2) 0.015(2)
C19 0.0455(15) 0.0642(18) 0.083(2) 0.0042(14) 0.0398(17) 0.0071(16)
C20 0.0434(16) 0.089(2) 0.064(2) 0.0047(17) 0.0189(16) 0.0024(18)
C21 0.0507(16) 0.072(2) 0.066(2) -0.0088(16) 0.0302(16) -0.0099(16)
C22 0.084(3) 0.123(3) 0.074(3) -0.004(2) 0.031(2) -0.032(2)
N1 0.0539(14) 0.0516(13) 0.0652(16) -0.0017(11) 0.0375(13) -0.0003(12)
N2 0.0576(14) 0.0499(13) 0.0619(15) -0.0044(11) 0.0363(13) -0.0054(11)
Cl 0.0729(5) 0.0537(4) 0.0638(5) 0.0028(3) 0.0419(4) -0.0020(3)

loop_
_atom_type_symbol
_atom_type_description
_atom_type_scat_dispersion_real
_atom_type_scat_dispersion_imag
_atom_type_scat_source
C C 0.0033 0.0016 'International Tables Vol C Tables 4.2.6.8 and 6.1.1.4'
H H 0.0000 0.0000 'International Tables Vol C Tables 4.2.6.8 and 6.1.1.4'
N N 0.0061 0.0033 'International Tables Vol C Tables 4.2.6.8 and 6.1.1.4'
O O 0.0106 0.0060 'International Tables Vol C Tables 4.2.6.8 and 6.1.1.4'
S S 0.1246 0.1234 'International Tables Vol C Tables 4.2.6.8 and 6.1.1.4'
Ag Ag -0.8971 1.1015 'International Tables Vol C Tables 4.2.6.8 and 6.1.1.4'
Cl Cl 0.1484 0.1585 'International Tables Vol C Tables 4.2.6.8 and 6.1.1.4'

loop_
_geom_angle_atom_site_label_1
_geom_angle_atom_site_label_2
_geom_angle_atom_site_label_3
_geom_angle_site_symmetry_1
_geom_angle_site_symmetry_3
_geom_angle
_geom_angle_publ_flag
N1 Ag1 N2 . . 130.96(8) yes
N1 Ag1 Cl . . 96.53(7) yes
N2 Ag1 Cl . . 112.58(7) yes
N1 Ag1 Cl . 2_756 113.83(6) yes
N2 Ag1 Cl . 2_756 95.56(6) yes
Cl Ag1 Cl . 2_756 106.02(3) yes
N1 Ag1 Ag1 . 2_756 132.26(6) ?
N2 Ag1 Ag1 . 2_756 96.67(6) ?
Cl Ag1 Ag1 . 2_756 55.00(2) ?
Cl Ag1 Ag1 2_756 2_756 54.82(2) ?
C2 C1 N2 . . 121.3(3) ?
C2 C1 C11 . . 122.9(3) ?
N2 C1 C11 . . 115.8(3) ?
C1 C2 C3 . . 120.8(3) ?
C1 C2 H2 . . 119.6 ?
C3 C2 H2 . . 119.6 ?
C2 C3 C8 . . 117.8(2) ?
C2 C3 C4 . . 124.3(3) ?
C8 C3 C4 . . 117.9(3) ?
C5 C4 C3 . . 120.6(3) ?
C5 C4 H4 . . 119.7 ?
C3 C4 H4 . . 119.7 ?
C4 C5 C6 . . 121.4(3) ?
C4 C5 H5 . . 119.3 ?
C6 C5 H5 . . 119.3 ?
C7 C6 C5 . . 119.7(3) ?
C7 C6 H6 . . 120.2 ?
C5 C6 H6 . . 120.2 ?
C6 C7 C8 . . 120.5(3) ?
C6 C7 H7 . . 119.8 ?
C8 C7 H7 . . 119.8 ?
C3 C8 C7 . . 119.9(3) ?
C3 C8 C9 . . 116.8(3) ?
C7 C8 C9 . . 123.2(3) ?
N2 C9 C8 . . 124.8(3) ?
N2 C9 H9 . . 117.6 ?
C8 C9 H9 . . 117.6 ?
C1 C11 H11A . . 109.5 ?
C1 C11 H11B . . 109.5 ?
H11A C11 H11B . . 109.5 ?
C1 C11 H11C . . 109.5 ?
H11A C11 H11C . . 109.5 ?
H11B C11 H11C . . 109.5 ?
N1 C13 C14 . . 124.5(3) ?
N1 C13 H13 . . 117.7 ?
C14 C13 H13 . . 117.7 ?
C13 C14 C19 . . 117.2(3) ?
C13 C14 C15 . . 122.9(3) ?
C19 C14 C15 . . 119.9(3) ?
C16 C15 C14 . . 119.1(4) ?
C16 C15 H15 . . 120.5 ?
C14 C15 H15 . . 120.5 ?
C15 C16 C17 . . 120.5(4) ?
C15 C16 H16 . . 119.7 ?
C17 C16 H16 . . 119.7 ?
C18 C17 C16 . . 122.0(4) ?
C18 C17 H17 . . 119.0 ?
C16 C17 H17 . . 119.0 ?
C17 C18 C19 . . 119.7(4) ?
C17 C18 H18 . . 120.1 ?
C19 C18 H18 . . 120.1 ?
C20 C19 C14 . . 117.4(3) ?
C20 C19 C18 . . 123.9(3) ?
C14 C19 C18 . . 118.7(3) ?
C21 C20 C19 . . 121.4(3) ?
C21 C20 H20 . . 119.3 ?
C19 C20 H20 . . 119.3 ?
C20 C21 N1 . . 121.1(3) ?
C20 C21 C22 . . 123.4(3) ?
N1 C21 C22 . . 115.5(3) ?
C21 C22 H22A . . 109.5 ?
C21 C22 H22B . . 109.5 ?
H22A C22 H22B . . 109.5 ?
C21 C22 H22C . . 109.5 ?
H22A C22 H22C . . 109.5 ?
H22B C22 H22C . . 109.5 ?
C13 N1 C21 . . 118.4(2) ?
C13 N1 Ag1 . . 118.93(19) ?
C21 N1 Ag1 . . 122.4(2) ?
C9 N2 C1 . . 118.4(2) ?
C9 N2 Ag1 . . 117.58(18) ?
C1 N2 Ag1 . . 122.77(19) ?
Ag1 Cl Ag1 . 2_756 70.18(3) yes

loop_
_geom_bond_atom_site_label_1
_geom_bond_atom_site_label_2
_geom_bond_site_symmetry_2
_geom_bond_distance
_geom_bond_publ_flag
Ag1 N1 . 2.299(2) yes
Ag1 N2 . 2.306(3) yes
Ag1 Cl . 2.6612(11) yes
Ag1 Cl 2_756 2.6671(10) yes
Ag1 Ag1 2_756 3.0630(9) yes
C1 C2 . 1.368(4) ?
C1 N2 . 1.369(4) ?
C1 C11 . 1.497(4) ?
C2 C3 . 1.406(4) ?
C2 H2 . 0.9300 ?
C3 C8 . 1.406(4) ?
C3 C4 . 1.417(4) ?
C4 C5 . 1.353(5) ?
C4 H4 . 0.9300 ?
C5 C6 . 1.391(6) ?
C5 H5 . 0.9300 ?
C6 C7 . 1.362(5) ?
C6 H6 . 0.9300 ?
C7 C8 . 1.407(4) ?
C7 H7 . 0.9300 ?
C8 C9 . 1.414(4) ?
C9 N2 . 1.305(4) ?
C9 H9 . 0.9300 ?
C11 H11A . 0.9600 ?
C11 H11B . 0.9600 ?
C11 H11C . 0.9600 ?
C13 N1 . 1.311(4) ?
C13 C14 . 1.402(4) ?
C13 H13 . 0.9300 ?
C14 C19 . 1.408(4) ?
C14 C15 . 1.417(4) ?
C15 C16 . 1.367(5) ?
C15 H15 . 0.9300 ?
C16 C17 . 1.384(7) ?
C16 H16 . 0.9300 ?
C17 C18 . 1.352(6) ?
C17 H17 . 0.9300 ?
C18 C19 . 1.411(5) ?
C18 H18 . 0.9300 ?
C19 C20 . 1.400(5) ?
C20 C21 . 1.357(4) ?
C20 H20 . 0.9300 ?
C21 N1 . 1.366(4) ?
C21 C22 . 1.508(5) ?
C22 H22A . 0.9600 ?
C22 H22B . 0.9600 ?
C22 H22C . 0.9600 ?

loop_
_geom_torsion_atom_site_label_1
_geom_torsion_atom_site_label_2
_geom_torsion_atom_site_label_3
_geom_torsion_atom_site_label_4
_geom_torsion_site_symmetry_1
_geom_torsion_site_symmetry_4
_geom_torsion
N2 C1 C2 C3 . . 0.4(4)
C11 C1 C2 C3 . . -179.0(3)
C1 C2 C3 C8 . . -1.1(4)
C1 C2 C3 C4 . . 177.6(3)
C2 C3 C4 C5 . . -178.3(3)
C8 C3 C4 C5 . . 0.4(4)
C3 C4 C5 C6 . . -1.2(5)
C4 C5 C6 C7 . . 0.7(6)
C5 C6 C7 C8 . . 0.6(5)
C2 C3 C8 C7 . . 179.6(3)
C4 C3 C8 C7 . . 0.9(4)
C2 C3 C8 C9 . . 0.7(4)
C4 C3 C8 C9 . . -178.0(3)
C6 C7 C8 C3 . . -1.4(5)
C6 C7 C8 C9 . . 177.5(3)
C3 C8 C9 N2 . . 0.4(4)
C7 C8 C9 N2 . . -178.4(3)
N1 C13 C14 C19 . . 0.2(4)
N1 C13 C14 C15 . . -179.6(3)
C13 C14 C15 C16 . . 179.0(3)
C19 C14 C15 C16 . . -0.7(4)
C14 C15 C16 C17 . . 0.9(5)
C15 C16 C17 C18 . . -0.9(6)
C16 C17 C18 C19 . . 0.8(6)
C13 C14 C19 C20 . . -0.4(4)
C15 C14 C19 C20 . . 179.3(3)
C13 C14 C19 C18 . . -179.2(3)
C15 C14 C19 C18 . . 0.6(4)
C17 C18 C19 C20 . . -179.2(4)
C17 C18 C19 C14 . . -0.6(5)
C14 C19 C20 C21 . . 0.1(5)
C18 C19 C20 C21 . . 178.7(3)
C19 C20 C21 N1 . . 0.6(5)
C19 C20 C21 C22 . . -178.6(3)
C14 C13 N1 C21 . . 0.5(4)
C14 C13 N1 Ag1 . . 175.03(19)
C20 C21 N1 C13 . . -0.9(4)
C22 C21 N1 C13 . . 178.4(3)
C20 C21 N1 Ag1 . . -175.2(2)
C22 C21 N1 Ag1 . . 4.1(4)
N2 Ag1 N1 C13 . . 118.9(2)
Cl Ag1 N1 C13 . . -8.7(2)
Cl Ag1 N1 C13 2_756 . -119.47(19)
Ag1 Ag1 N1 C13 2_756 . -56.2(2)
N2 Ag1 N1 C21 . . -66.7(2)
Cl Ag1 N1 C21 . . 165.6(2)
Cl Ag1 N1 C21 2_756 . 54.9(2)
Ag1 Ag1 N1 C21 2_756 . 118.1(2)
C8 C9 N2 C1 . . -1.2(4)
C8 C9 N2 Ag1 . . 166.6(2)
C2 C1 N2 C9 . . 0.8(4)
C11 C1 N2 C9 . . -179.8(3)
C2 C1 N2 Ag1 . . -166.3(2)
C11 C1 N2 Ag1 . . 13.1(4)
N1 Ag1 N2 C9 . . 126.5(2)
Cl Ag1 N2 C9 . . -111.9(2)
Cl Ag1 N2 C9 2_756 . -1.9(2)
Ag1 Ag1 N2 C9 2_756 . -57.1(2)
N1 Ag1 N2 C1 . . -66.3(3)
Cl Ag1 N2 C1 . . 55.4(2)
Cl Ag1 N2 C1 2_756 . 165.3(2)
Ag1 Ag1 N2 C1 2_756 . 110.1(2)
N1 Ag1 Cl Ag1 . 2_756 -138.26(6)
N2 Ag1 Cl Ag1 . 2_756 82.09(7)
Cl Ag1 Cl Ag1 2_756 2_756 -21.13(3)
